data_1510147
loop_
_publ_author_name
'Seppelt, K.'
'Hwang, I.-C.'

_publ_section_title
;
 Gold pentafluoride: structure and fluoride ion affinity
;
_journal_name_full 'Angew. Chem. Int. ed.'
_journal_page_first 3690
_journal_page_last 3693
_journal_paper_doi 10.1002/1521-3773(20011001)40:19<3690::AID-ANIE3690>3.0.CO;2-5
_journal_volume 40
_journal_year 2001
_chemical_formula_sum 'Au F6 O2'
_chemical_name_systematic 'O2 (Au F6)'
_space_group_IT_number 2
_symmetry_space_group_name_Hall '-P 1'
_symmetry_space_group_name_H-M 'P -1'
_cell_angle_alpha 101.321
_cell_angle_beta 90.633
_cell_angle_gamma 102.095
_cell_formula_units_Z 1
_cell_length_a 4.9331
_cell_length_b 4.973
_cell_length_c 5.0061
_cell_volume 117.574
_citation_journal_id_ASTM ACIEF5
_cod_data_source_file gold_204.cif
_cod_data_source_block Au1F6O2
_cod_original_cell_volume 117.5739
_cod_original_formula_sum 'Au1 F6 O2'
_cod_database_code 1510147

loop_
_symmetry_equiv_pos_as_xyz
x,y,z
-x,-y,-z

loop_
_atom_site_label
_atom_site_type_symbol
_atom_site_fract_x
_atom_site_fract_y
_atom_site_fract_z
_atom_site_occupancy
_atom_site_U_iso_or_equiv
F2 F-1 0.306 -0.049 0.202 1 0.0
Au1 Au+5 0 0 0 1 0.0
F1 F-1 0.227 0.318 -0.091 1 0.0
O1 O 0.459 0.569 -0.552 1 0.0
F3 F-1 0.083 -0.236 -0.321 1 0.0
